data_2108922
loop_
_publ_author_name
'Rejnhardt, Piotr'
'Drozd, Marek'
'Daszkiewicz, Marek'

_publ_section_title
;
 Low-temperature phase transition and high-pressure phase stability of
 1<i>H</i>-pyrazole-1-carboxamidine nitrate
;
_journal_issue 6
_journal_name_full 'Acta Crystallographica Section B'
_journal_page_first 996
_journal_page_last 1002
_journal_paper_doi 10.1107/S2052520621010970
_journal_volume 77
_journal_year 2021
_chemical_formula_moiety 'C4 H7 N4, N O3'
_chemical_formula_sum 'C4 H7 N5 O3'
_chemical_formula_weight 173.15
_space_group_crystal_system monoclinic
_space_group_IT_number 14
_space_group_name_Hall '-P 2ybc'
_space_group_name_H-M_alt 'P 1 21/c 1'
_atom_sites_solution_hydrogens geom
_atom_sites_solution_primary direct
_audit_creation_date 2021-07-19
_audit_creation_method
;
Olex2 1.2
(compiled 2018.05.29 svn.r3508 for OlexSys, GUI svn.r5506)
;
_cell_angle_alpha 90
_cell_angle_beta 99.3(4)
_cell_angle_gamma 90
_cell_formula_units_Z 4
_cell_length_a 4.984(12)
_cell_length_b 10.093(11)
_cell_length_c 13.53(12)
_cell_measurement_reflns_used 110
_cell_measurement_temperature 293(2)
_cell_measurement_theta_max 18.8010
_cell_measurement_theta_min 4.0070
_cell_volume 672(6)
_computing_cell_refinement 'CrysAlisPro 1.171.39.46 (Rigaku OD, 2018)'
_computing_data_collection 'CrysAlisPro 1.171.39.46 (Rigaku OD, 2018)'
_computing_data_reduction 'CrysAlisPro 1.171.39.46 (Rigaku OD, 2018)'
_computing_molecular_graphics 'Olex2 (Dolomanov et al., 2009)'
_computing_publication_material 'Olex2 (Dolomanov et al., 2009)'
_computing_structure_refinement 'ShelXL (Sheldrick, 2015)'
_computing_structure_solution 'ShelXS (Sheldrick, 2008)'
_diffrn_ambient_temperature 293(2)
_diffrn_detector 'CCD plate'
_diffrn_detector_area_resol_mean 8.2214
_diffrn_detector_type 'Sapphire2, large Be window'
_diffrn_measured_fraction_theta_full 0.346
_diffrn_measured_fraction_theta_max 0.346
_diffrn_measurement_details
;
List of Runs (angles in degrees, time in seconds):

  # Type    Start    End  Width  t~exp~   \w     \q     \k     \f   Frames
--------------------------------------------------------------------------
  1  \w    -20.00  31.60   0.60   30.00    --   25.00   0.00   0.00   86
  2  \w    -20.00  35.80   0.60   30.00    --   25.00   0.00 180.00   93
  3  \w     -3.00  46.80   0.60   30.00    --   25.00 -40.00-170.00   83
  4  \w     -3.00  46.80   0.60   30.00    --   25.00 -40.00  10.00   83
  5  \w      8.00  65.00   0.60   30.00    --   25.00 -82.00  30.00   95
  6  \w      8.00  65.00   0.60   30.00    --   25.00 -82.00-150.00   95
  7  \w     32.50  88.90   0.60   30.00    --   25.00-135.00-122.00   94
  8  \w     32.00  89.00   0.60   30.00    --   25.00-135.00  58.00   95
  9  \w     25.00  46.60   0.60   30.00    --  -25.00-135.00  58.00   36
 10  \w     25.00  46.60   0.60   30.00    --  -25.00-135.00-122.00   36
 11  \w      0.00  22.80   0.60   30.00    --  -25.00 -82.00-150.00   38
 12  \w      0.00  22.80   0.60   30.00    --  -25.00 -82.00  30.00   38
 13  \w    -19.00  17.00   0.60   30.00    --  -25.00 -40.00  10.00   60
 14  \w    -19.00  17.00   0.60   30.00    --  -25.00 -40.00-170.00   60
 15  \w    -33.00  21.60   0.60   30.00    --  -25.00   0.00 180.00   91
 16  \w    -33.00  21.60   0.60   30.00    --  -25.00   0.00   0.00   91
;
_diffrn_measurement_device 'four-circle diffractometer'
_diffrn_measurement_device_type 'Xcalibur, Sapphire2, large Be window'
_diffrn_measurement_method '\w scans'
_diffrn_orient_matrix_type 'CrysAlisPro convention (1999,Acta A55,543-557)'
_diffrn_orient_matrix_UB_11 0.0518742000
_diffrn_orient_matrix_UB_12 -0.0134802000
_diffrn_orient_matrix_UB_13 -0.0452008000
_diffrn_orient_matrix_UB_21 0.1339679000
_diffrn_orient_matrix_UB_22 0.0029816000
_diffrn_orient_matrix_UB_23 0.0266493000
_diffrn_orient_matrix_UB_31 -0.0048210000
_diffrn_orient_matrix_UB_32 -0.0688856000
_diffrn_orient_matrix_UB_33 0.0090920000
_diffrn_radiation_monochromator graphite
_diffrn_radiation_probe x-ray
_diffrn_radiation_type MoK\a
_diffrn_radiation_wavelength 0.71073
_diffrn_reflns_av_R_equivalents 0.1705
_diffrn_reflns_av_unetI/netI 0.1011
_diffrn_reflns_Laue_measured_fraction_full 0.346
_diffrn_reflns_Laue_measured_fraction_max 0.346
_diffrn_reflns_limit_h_max 5
_diffrn_reflns_limit_h_min -5
_diffrn_reflns_limit_k_max 11
_diffrn_reflns_limit_k_min -11
_diffrn_reflns_limit_l_max 7
_diffrn_reflns_limit_l_min -8
_diffrn_reflns_number 3512
_diffrn_reflns_point_group_measured_fraction_full 0.346
_diffrn_reflns_point_group_measured_fraction_max 0.346
_diffrn_reflns_theta_full 24.943
_diffrn_reflns_theta_max 24.943
_diffrn_reflns_theta_min 4.143
_diffrn_source 'fine-focus sealed X-ray tube'
_diffrn_source_type 'Enhance (Mo) X-ray Source'
_exptl_absorpt_coefficient_mu 0.146
_exptl_absorpt_correction_T_max 1.00000
_exptl_absorpt_correction_T_min 0.68054
_exptl_absorpt_correction_type multi-scan
_exptl_absorpt_process_details
;
CrysAlisPro 1.171.39.46 (Rigaku Oxford Diffraction, 2018)
Empirical absorption correction using spherical harmonics,
 implemented in SCALE3 ABSPACK scaling algorithm.
;
_exptl_crystal_colour colourless
_exptl_crystal_density_diffrn 1.712
_exptl_crystal_description prism
_exptl_crystal_F_000 360
_refine_diff_density_max 0.120
_refine_diff_density_min -0.155
_refine_diff_density_rms 0.033
_refine_ls_extinction_method none
_refine_ls_goodness_of_fit_ref 1.098
_refine_ls_hydrogen_treatment constr
_refine_ls_matrix_type full
_refine_ls_number_parameters 109
_refine_ls_number_reflns 405
_refine_ls_number_restraints 6
_refine_ls_restrained_S_all 1.095
_refine_ls_R_factor_all 0.1463
_refine_ls_R_factor_gt 0.0659
_refine_ls_shift/su_max 0.000
_refine_ls_shift/su_mean 0.000
_refine_ls_structure_factor_coef Fsqd
_refine_ls_weighting_details 'w=1/[\s^2^(Fo^2^)+(0.0726P)^2^] where P=(Fo^2^+2Fc^2^)/3'
_refine_ls_weighting_scheme calc
_refine_ls_wR_factor_gt 0.1318
_refine_ls_wR_factor_ref 0.1738
_reflns_Friedel_coverage 0.000
_reflns_number_gt 196
_reflns_number_total 405
_reflns_threshold_expression 'I > 2\s(I)'
_cod_data_source_file xk5086sup1.cif
_cod_data_source_block 1.27GPa
_cod_database_code 2108922
_shelx_shelxl_version_number 2018/3
_chemical_oxdiff_formula C4N4NO3H7
_shelx_space_group_comment
;
The symmetry employed for this shelxl refinement is uniquely defined
by the following loop, which should always be used as a source of
symmetry information in preference to the above space-group names.
They are only intended as comments.
;
_reflns_odcompleteness_completeness 34.13
_reflns_odcompleteness_iscentric 1
_reflns_odcompleteness_theta 24.89
_olex2_refinement_description
;
1. Fixed Uiso
 At 1.2 times of:
  All C(H) groups, All N(H,H) groups
2. Uiso/Uaniso restraints and constraints
Uanis(C2) \\sim Ueq: with sigma of 0.01 and sigma for terminal atoms of 0.02
3.a Aromatic/amide H refined with riding coordinates:
 C1(H1), C2(H2), C3(H3)
3.b X=CH2 refined with riding coordinates:
 N3(H3A,H3B), N4(H4A,H4B)
;
_olex2_submission_special_instructions 'No special instructions were received'
_oxdiff_exptl_absorpt_empirical_details
;
Empirical correction (ABSPACK) includes:
- Absorption correction using spherical harmonics
- Frame scaling
;
_oxdiff_exptl_absorpt_empirical_full_max 1.678
_oxdiff_exptl_absorpt_empirical_full_min 0.710

loop_
_space_group_symop_operation_xyz
'x, y, z'
'-x, y+1/2, -z+1/2'
'-x, -y, -z'
'x, -y-1/2, z-1/2'

loop_
_atom_site_label
_atom_site_type_symbol
_atom_site_fract_x
_atom_site_fract_y
_atom_site_fract_z
_atom_site_U_iso_or_equiv
_atom_site_adp_type
_atom_site_occupancy
_atom_site_site_symmetry_order
_atom_site_calc_flag
_atom_site_refinement_flags_posn
_atom_site_refinement_flags_adp
_atom_site_refinement_flags_occupancy
_atom_site_disorder_assembly
_atom_site_disorder_group
C1 C 0.096(3) 0.7943(9) 0.5408(19) 0.11(2) Uani 1 1 d . . . . .
H1 H -0.062400 0.834015 0.508430 0.130 Uiso 1 1 calc R . . . .
C2 C 0.319(3) 0.8632(9) 0.586(2) 0.077(6) Uani 1 1 d . U . . .
H2 H 0.341519 0.954667 0.587491 0.092 Uiso 1 1 calc R . . . .
C3 C 0.498(3) 0.7714(8) 0.6281(19) 0.112(18) Uani 1 1 d . . . . .
H3 H 0.668213 0.786919 0.665614 0.134 Uiso 1 1 calc R . . . .
C4 C 0.475(3) 0.5246(8) 0.630(2) 0.08(2) Uani 1 1 d . . . . .
N1 N 0.379(2) 0.6502(6) 0.6047(18) 0.06(2) Uani 1 1 d . . . . .
N2 N 0.1322(19) 0.6644(6) 0.5484(14) 0.109(15) Uani 1 1 d . . . . .
N3 N 0.333(2) 0.4250(6) 0.5907(18) 0.093(17) Uani 1 1 d . . . . .
H3A H 0.395346 0.345798 0.600219 0.111 Uiso 1 1 calc R . . . .
H3B H 0.175462 0.437804 0.555122 0.111 Uiso 1 1 calc R . . . .
N4 N 0.714(2) 0.5119(6) 0.6843(14) 0.130(16) Uani 1 1 d . . . . .
H4A H 0.784664 0.434480 0.695706 0.156 Uiso 1 1 calc R . . . .
H4B H 0.802015 0.580929 0.708820 0.156 Uiso 1 1 calc R . . . .
N5 N 0.245(3) 0.6454(9) 0.8281(19) 0.10(3) Uani 1 1 d . . . . .
O1 O 0.4861(17) 0.6737(5) 0.8568(13) 0.114(13) Uani 1 1 d . . . . .
O2 O 0.1636(19) 0.5297(6) 0.8283(14) 0.139(17) Uani 1 1 d . . . . .
O3 O 0.0816(16) 0.7362(6) 0.7981(12) 0.089(15) Uani 1 1 d . . . . .

loop_
_atom_site_aniso_label
_atom_site_aniso_U_11
_atom_site_aniso_U_22
_atom_site_aniso_U_33
_atom_site_aniso_U_23
_atom_site_aniso_U_13
_atom_site_aniso_U_12
C1 0.106(14) 0.057(7) 0.15(5) 0.002(10) -0.01(2) 0.008(6)
C2 0.086(8) 0.071(5) 0.078(13) 0.002(7) 0.026(9) -0.016(6)
C3 0.075(10) 0.056(6) 0.20(5) -0.016(9) 0.002(19) 0.009(6)
C4 0.062(11) 0.038(6) 0.16(6) -0.013(9) 0.03(3) 0.003(5)
N1 0.051(11) 0.057(6) 0.07(5) 0.007(7) 0.04(2) -0.008(4)
N2 0.069(9) 0.054(5) 0.19(4) 0.006(6) -0.021(16) -0.011(4)
N3 0.075(10) 0.041(5) 0.16(4) 0.016(7) 0.016(19) 0.000(4)
N4 0.087(10) 0.060(5) 0.22(4) 0.000(7) -0.036(17) 0.000(4)
N5 0.067(12) 0.076(7) 0.16(7) 0.006(10) -0.01(3) -0.001(6)
O1 0.063(7) 0.052(4) 0.22(3) -0.011(6) -0.005(14) 0.001(3)
O2 0.100(10) 0.047(4) 0.25(4) 0.014(6) -0.03(2) -0.030(4)
O3 0.055(8) 0.086(5) 0.13(4) 0.014(7) 0.032(17) -0.005(4)

loop_
_atom_type_symbol
_atom_type_description
_atom_type_scat_dispersion_real
_atom_type_scat_dispersion_imag
_atom_type_scat_source
C C 0.0033 0.0016 'International Tables Vol C Tables 4.2.6.8 and 6.1.1.4'
H H 0.0000 0.0000 'International Tables Vol C Tables 4.2.6.8 and 6.1.1.4'
N N 0.0061 0.0033 'International Tables Vol C Tables 4.2.6.8 and 6.1.1.4'
O O 0.0106 0.0060 'International Tables Vol C Tables 4.2.6.8 and 6.1.1.4'

loop_
_geom_angle_atom_site_label_1
_geom_angle_atom_site_label_2
_geom_angle_atom_site_label_3
_geom_angle
_geom_angle_site_symmetry_1
_geom_angle_site_symmetry_3
_geom_angle_publ_flag
N2 C1 C2 112.3(9) . . ?
C3 C2 C1 105.8(9) . . ?
C2 C3 N1 106.4(10) . . ?
N3 C4 N1 118.1(10) . . ?
N3 C4 N4 123.0(8) . . ?
N4 C4 N1 118.6(8) . . ?
C3 N1 C4 130.0(10) . . ?
N2 N1 C3 110.9(8) . . ?
N2 N1 C4 119.1(7) . . ?
C1 N2 N1 104.4(7) . . ?
O1 N5 O3 118.8(9) . . ?
O2 N5 O1 121.4(8) . . ?
O2 N5 O3 119.8(9) . . ?

loop_
_geom_bond_atom_site_label_1
_geom_bond_atom_site_label_2
_geom_bond_distance
_geom_bond_site_symmetry_2
_geom_bond_publ_flag
C1 C2 1.366(14) . ?
C1 N2 1.325(11) . ?
C2 C3 1.347(12) . ?
C3 N1 1.374(10) . ?
C4 N1 1.378(11) . ?
C4 N3 1.292(11) . ?
C4 N4 1.305(12) . ?
N1 N2 1.343(12) . ?
N5 O1 1.236(11) . ?
N5 O2 1.235(11) . ?
N5 O3 1.249(9) . ?

_cod_database_fobs_code 2108922
